data_4332968
loop_
_publ_author_name
'Hern\'andez-Molina, Rita'
'Sokolov, Maxim N.'
'Clausen, Maria'
'Clegg, William'

_publ_section_title
;
 Synthesis and Structure of Nickel-Containing Cuboidal Clusters Derived
 from [W3Se4(H2O)9]4+. Site-Differentiated Substitution at the Nickel Site
 in the Series [W3NiQ4(H2O)10]4+(Q = S, Se)
;
_journal_issue 26
_journal_name_full 'Inorganic Chemistry'
_journal_page_first 10567
_journal_page_last 10575
_journal_paper_doi 10.1021/ic061146n
_journal_volume 45
_journal_year 2006
_chemical_formula_sum 'C36 H81 As Cl4 N24 Ni O24 S4 W3'
_chemical_formula_weight 2189.47
_chemical_name_systematic
;
 ?
;
_space_group_IT_number 2
_symmetry_cell_setting triclinic
_symmetry_space_group_name_Hall '-P 1'
_symmetry_space_group_name_H-M 'P -1'
_atom_sites_solution_hydrogens none
_atom_sites_solution_primary direct
_atom_sites_solution_secondary difmap
_audit_creation_method SHELXL-97
_cell_angle_alpha 100.095(2)
_cell_angle_beta 90.307(2)
_cell_angle_gamma 95.425(2)
_cell_formula_units_Z 2
_cell_length_a 12.3438(6)
_cell_length_b 12.5011(6)
_cell_length_c 24.4502(11)
_cell_measurement_reflns_used 22237
_cell_measurement_temperature 160(2)
_cell_measurement_theta_max 28.50
_cell_measurement_theta_min 2.29
_cell_volume 3697.0(3)
_computing_cell_refinement 'Bruker SAINT'
_computing_data_collection 'Bruker SMART'
_computing_data_reduction 'Bruker SAINT'
_computing_molecular_graphics 'Bruker SHELXTL'
_computing_publication_material 'Bruker SHELXTL and local programs'
_computing_structure_refinement 'Bruker SHELXTL'
_computing_structure_solution 'Bruker SHELXTL'
_diffrn_ambient_temperature 160(2)
_diffrn_measured_fraction_theta_full 0.987
_diffrn_measured_fraction_theta_max 0.987
_diffrn_measurement_device_type 'Bruker SMART 1K CCD diffractometer'
_diffrn_measurement_method '\w rotation with narrow frames'
_diffrn_radiation_monochromator graphite
_diffrn_radiation_source 'sealed tube'
_diffrn_radiation_type MoK\a
_diffrn_radiation_wavelength 0.71073
_diffrn_reflns_av_R_equivalents 0.0379
_diffrn_reflns_av_sigmaI/netI 0.0586
_diffrn_reflns_limit_h_max 14
_diffrn_reflns_limit_h_min -14
_diffrn_reflns_limit_k_max 14
_diffrn_reflns_limit_k_min -14
_diffrn_reflns_limit_l_max 29
_diffrn_reflns_limit_l_min -29
_diffrn_reflns_number 26242
_diffrn_reflns_theta_full 25.00
_diffrn_reflns_theta_max 25.00
_diffrn_reflns_theta_min 1.66
_diffrn_standards_decay_% 0
_diffrn_standards_number 0
_exptl_absorpt_coefficient_mu 5.688
_exptl_absorpt_correction_T_max 0.765
_exptl_absorpt_correction_T_min 0.330
_exptl_absorpt_correction_type multi-scan
_exptl_crystal_colour red-brown
_exptl_crystal_density_diffrn 1.967
_exptl_crystal_density_method 'not measured'
_exptl_crystal_description plate
_exptl_crystal_F_000 2144
_exptl_crystal_size_max 0.25
_exptl_crystal_size_mid 0.20
_exptl_crystal_size_min 0.05
_refine_diff_density_max 2.215
_refine_diff_density_min -4.151
_refine_diff_density_rms 0.280
_refine_ls_extinction_method none
_refine_ls_goodness_of_fit_ref 1.258
_refine_ls_hydrogen_treatment none
_refine_ls_matrix_type full
_refine_ls_number_parameters 982
_refine_ls_number_reflns 12855
_refine_ls_number_restraints 6
_refine_ls_restrained_S_all 1.259
_refine_ls_R_factor_all 0.0798
_refine_ls_R_factor_gt 0.0674
_refine_ls_shift/su_max 0.037
_refine_ls_shift/su_mean 0.001
_refine_ls_structure_factor_coef Fsqd
_refine_ls_weighting_details 'calc w=1/[\s^2^(Fo^2^)+(0.0022P)^2^+145.9019P] where P=(Fo^2^+2Fc^2^)/3'
_refine_ls_weighting_scheme calc
_refine_ls_wR_factor_gt 0.1497
_refine_ls_wR_factor_ref 0.1542
_reflns_number_gt 10867
_reflns_number_total 12855
_reflns_threshold_expression I>2\s(I)
_cod_data_source_file ic061146nsup2.cif
_cod_data_source_block rh7
_cod_original_sg_symbol_H-M P-1
_cod_database_code 4332968

loop_
_symmetry_equiv_pos_as_xyz
'x, y, z'
'-x, -y, -z'

loop_
_atom_site_label
_atom_site_type_symbol
_atom_site_fract_x
_atom_site_fract_y
_atom_site_fract_z
_atom_site_U_iso_or_equiv
_atom_site_adp_type
_atom_site_occupancy
_atom_site_symmetry_multiplicity
_atom_site_calc_flag
_atom_site_refinement_flags
W1 W 0.27357(4) 0.57417(4) 0.31273(2) 0.01211(14) Uani 1 1 d .
Cl1 Cl 0.2752(5) 0.3750(5) 0.3064(3) 0.0640(16) Uani 1 1 d .
O12 O 0.4416(9) 0.5675(9) 0.3356(4) 0.026(2) Uani 1 1 d .
O13 O 0.2678(9) 0.5630(9) 0.4011(5) 0.027(3) Uani 1 1 d .
W2 W 0.13303(4) 0.73007(4) 0.30962(2) 0.00894(13) Uani 1 1 d .
O21 O -0.0424(8) 0.7440(8) 0.3039(4) 0.016(2) Uani 1 1 d .
O22 O 0.1291(9) 0.9025(8) 0.3289(4) 0.023(2) Uani 1 1 d .
O23 O 0.0852(8) 0.7595(8) 0.3969(4) 0.017(2) Uani 1 1 d .
W3 W 0.31070(4) 0.72230(5) 0.24438(2) 0.01334(14) Uani 1 1 d .
O31 O 0.3565(9) 0.7289(9) 0.1594(4) 0.028(3) Uani 1 1 d .
O32 O 0.4851(8) 0.7406(9) 0.2517(5) 0.025(2) Uani 1 1 d .
O33 O 0.3412(9) 0.8953(9) 0.2493(5) 0.027(3) Uani 1 1 d .
Ni Ni 0.14207(15) 0.56760(15) 0.22469(8) 0.0164(4) Uani 1 1 d .
As As 0.03508(14) 0.46978(14) 0.15688(7) 0.0280(4) Uani 1 1 d .
O41 O -0.0993(10) 0.4970(12) 0.1490(6) 0.050(4) Uani 1 1 d .
O42 O 0.0786(13) 0.4729(14) 0.0896(5) 0.063(5) Uani 1 1 d .
O43 O 0.0077(12) 0.3305(11) 0.1486(7) 0.059(4) Uani 1 1 d .
S1 S 0.1331(3) 0.7384(3) 0.21467(14) 0.0152(7) Uani 1 1 d .
S2 S 0.3145(3) 0.5324(3) 0.21841(16) 0.0189(8) Uani 1 1 d .
S3 S 0.0836(3) 0.5433(3) 0.30731(14) 0.0119(7) Uani 1 1 d .
S4 S 0.3149(3) 0.7639(3) 0.34218(14) 0.0131(7) Uani 1 1 d .
Cl2 Cl 0.6288(3) 0.4450(3) 0.29363(15) 0.0217(8) Uani 1 1 d .
Cl3 Cl -0.1633(3) 0.7317(4) 0.19397(18) 0.0341(10) Uani 1 1 d .
Cl4 Cl -0.0996(4) 0.4162(4) 0.41708(19) 0.0406(11) Uani 1 1 d .
C101 C 0.1097(12) 0.9080(11) 0.5669(7) 0.019(3) Uani 1 1 d .
C102 C 0.1396(11) 1.0297(11) 0.4975(6) 0.015(3) Uani 1 1 d .
C103 C 0.1606(12) 1.1849(12) 0.4471(6) 0.018(3) Uani 1 1 d .
C104 C 0.3227(11) 1.1569(11) 0.3899(6) 0.014(3) Uani 1 1 d .
C105 C 0.4742(11) 1.1862(11) 0.3273(6) 0.014(3) Uani 1 1 d .
C106 C 0.5921(11) 1.0346(10) 0.3257(6) 0.012(3) Uani 1 1 d .
C107 C 0.7444(11) 0.9179(11) 0.3252(6) 0.014(3) Uani 1 1 d .
C108 C 0.3174(11) 1.2172(11) 0.6153(5) 0.013(3) Uani 1 1 d .
C109 C 0.3138(11) 1.3581(10) 0.5547(6) 0.013(3) Uani 1 1 d .
C110 C 0.4871(12) 1.3626(11) 0.5033(6) 0.017(3) Uani 1 1 d .
C111 C 0.6306(11) 1.3614(11) 0.4346(6) 0.014(3) Uani 1 1 d .
C112 C 0.7460(11) 1.2180(11) 0.4485(6) 0.017(3) Uani 1 1 d .
C113 C 0.1491(11) 1.1153(11) 0.5904(6) 0.016(3) Uani 1 1 d .
C114 C 0.1665(10) 1.2034(11) 0.5532(6) 0.012(3) Uani 1 1 d .
C115 C 0.3241(11) 1.3266(11) 0.4474(6) 0.015(3) Uani 1 1 d .
C116 C 0.4259(11) 1.3268(11) 0.4109(6) 0.013(3) Uani 1 1 d .
C117 C 0.6766(11) 1.2102(10) 0.3568(6) 0.013(3) Uani 1 1 d .
C118 C 0.7636(11) 1.1262(10) 0.3564(6) 0.011(3) Uani 1 1 d .
N101 N 0.1421(10) 1.0128(9) 0.5510(5) 0.018(3) Uani 1 1 d .
N102 N 0.1539(10) 1.1394(9) 0.4976(5) 0.016(3) Uani 1 1 d .
N103 N 0.2732(9) 1.2160(9) 0.4325(5) 0.015(3) Uani 1 1 d .
N104 N 0.4167(9) 1.2178(9) 0.3778(5) 0.014(2) Uani 1 1 d .
N105 N 0.5794(9) 1.1420(9) 0.3356(5) 0.012(2) Uani 1 1 d .
N106 N 0.6985(9) 1.0217(9) 0.3363(5) 0.014(2) Uani 1 1 d .
N107 N 0.2459(10) 1.1338(9) 0.6263(5) 0.016(3) Uani 1 1 d .
N108 N 0.2769(9) 1.2521(9) 0.5694(5) 0.011(2) Uani 1 1 d .
N109 N 0.3739(9) 1.3515(9) 0.5040(5) 0.015(2) Uani 1 1 d .
N110 N 0.5184(9) 1.3498(9) 0.4497(5) 0.013(2) Uani 1 1 d .
N111 N 0.6724(9) 1.2559(9) 0.4156(5) 0.014(2) Uani 1 1 d .
N112 N 0.7955(10) 1.1401(9) 0.4143(5) 0.018(3) Uani 1 1 d .
O102 O 0.1202(9) 0.9604(8) 0.4554(4) 0.023(2) Uani 1 1 d .
O104 O 0.2889(9) 1.0676(8) 0.3636(4) 0.023(2) Uani 1 1 d .
O106 O 0.5232(8) 0.9590(7) 0.3082(4) 0.017(2) Uani 1 1 d .
O108 O 0.3994(8) 1.2549(8) 0.6418(4) 0.018(2) Uani 1 1 d .
O110 O 0.5438(8) 1.3836(9) 0.5453(4) 0.022(2) Uani 1 1 d .
O112 O 0.7614(8) 1.2494(8) 0.4976(4) 0.020(2) Uani 1 1 d .
C201 C 0.6593(12) 1.4098(11) 0.0832(6) 0.016(3) Uani 1 1 d .
C202 C 0.7619(13) 1.2469(12) 0.0731(7) 0.027(4) Uani 1 1 d .
C203 C 0.8833(13) 1.1096(13) 0.0894(7) 0.027(4) Uani 1 1 d .
C204 C 0.8457(12) 0.9476(12) 0.0150(6) 0.021(3) Uani 1 1 d .
C205 C 0.8171(13) 0.7579(13) -0.0378(7) 0.025(4) Uani 1 1 d .
C206 C 0.6678(12) 0.7474(12) -0.1091(6) 0.022(3) Uani 1 1 d .
C207 C 0.5196(13) 0.6871(12) -0.1791(6) 0.023(3) Uani 1 1 d .
C208 C 0.5732(13) 1.1482(12) 0.1837(6) 0.019(3) Uani 1 1 d .
C209 C 0.7032(14) 1.0108(12) 0.1860(6) 0.023(4) Uani 1 1 d .
C210 C 0.6397(12) 0.8417(11) 0.1194(6) 0.017(3) Uani 1 1 d .
C211 C 0.6361(13) 0.6607(12) 0.0578(6) 0.022(3) Uani 1 1 d .
C212 C 0.4739(12) 0.6296(10) -0.0045(6) 0.017(3) Uani 1 1 d .
C213 C 0.6847(12) 1.2951(12) 0.1591(6) 0.020(3) Uani 1 1 d .
C214 C 0.7523(12) 1.2013(12) 0.1615(6) 0.021(3) Uani 1 1 d .
C215 C 0.8164(12) 0.9196(11) 0.1071(6) 0.017(3) Uani 1 1 d .
C216 C 0.7936(13) 0.8079(12) 0.0661(7) 0.022(3) Uani 1 1 d .
C217 C 0.6428(12) 0.6218(12) -0.0481(7) 0.021(3) Uani 1 1 d .
C218 C 0.5483(12) 0.5979(12) -0.0929(6) 0.019(3) Uani 1 1 d .
N201 N 0.6932(10) 1.3122(10) 0.1022(5) 0.020(3) Uani 1 1 d .
N202 N 0.7925(10) 1.1750(10) 0.1051(5) 0.018(3) Uani 1 1 d .
N203 N 0.8454(10) 0.9961(9) 0.0703(5) 0.021(3) Uani 1 1 d .
N204 N 0.8098(10) 0.8383(10) 0.0121(5) 0.019(3) Uani 1 1 d .
N205 N 0.7082(10) 0.7177(10) -0.0625(5) 0.022(3) Uani 1 1 d .
N206 N 0.5718(10) 0.6844(9) -0.1250(5) 0.017(3) Uani 1 1 d .
N207 N 0.5751(10) 1.2513(10) 0.1728(5) 0.021(3) Uani 1 1 d .
N208 N 0.6773(10) 1.1162(9) 0.1778(5) 0.020(3) Uani 1 1 d .
N209 N 0.7129(10) 0.9338(9) 0.1337(5) 0.017(3) Uani 1 1 d .
N210 N 0.6819(9) 0.7726(9) 0.0764(5) 0.017(3) Uani 1 1 d .
N211 N 0.5838(11) 0.6434(10) 0.0035(5) 0.023(3) Uani 1 1 d .
N212 N 0.4518(10) 0.6063(10) -0.0605(5) 0.019(3) Uani 1 1 d .
O202 O 0.7919(9) 1.2523(10) 0.0252(5) 0.029(3) Uani 1 1 d .
O204 O 0.8718(9) 0.9910(9) -0.0235(5) 0.030(3) Uani 1 1 d .
O206 O 0.7105(9) 0.8199(9) -0.1310(4) 0.025(2) Uani 1 1 d .
O208 O 0.4961(9) 1.0940(9) 0.1989(4) 0.025(2) Uani 1 1 d .
O210 O 0.5509(9) 0.8279(9) 0.1416(5) 0.031(3) Uani 1 1 d .
O212 O 0.4077(9) 0.6366(9) 0.0324(4) 0.029(3) Uani 1 1 d .
O301 O 0.0787(10) 0.5937(10) 0.4542(5) 0.034(3) Uani 1 1 d .
O302 O 0.6154(9) 0.6008(9) 0.2056(5) 0.027(3) Uani 1 1 d .
O303 O -0.1645(9) 0.5932(9) 0.3443(5) 0.028(3) Uani 1 1 d .
O304 O 0.3011(12) 0.9690(12) 0.1599(5) 0.053(4) Uani 1 1 d U
O305 O 0.2057(11) 0.6584(14) 0.0799(5) 0.061(5) Uani 1 1 d .
O306 O 0.1188(15) 0.4554(13) -0.0296(6) 0.068(5) Uani 1 1 d .
O307 O -0.0257(16) 0.1987(19) 0.2513(8) 0.100(7) Uani 1 1 d .
O308 O 0.0048(14) 0.046(2) 0.2842(11) 0.139(11) Uani 1 1 d .
O309 O 0.150(3) 0.2424(15) 0.2128(12) 0.178(16) Uani 1 1 d .
O310 O 0.072(2) 0.281(2) 0.3515(11) 0.158(14) Uani 1 1 d .
O311 O 0.403(4) 0.921(4) 0.0418(18) 0.35(4) Uani 1 1 d .
O312 O 0.0568(17) 0.794(4) 0.0654(13) 0.20(2) Uani 1 1 d .
O313 O 0.080(2) 0.978(3) 0.145(2) 0.29(3) Uani 1 1 d .

loop_
_atom_site_aniso_label
_atom_site_aniso_U_11
_atom_site_aniso_U_22
_atom_site_aniso_U_33
_atom_site_aniso_U_23
_atom_site_aniso_U_13
_atom_site_aniso_U_12
W1 0.0090(3) 0.0117(3) 0.0144(3) -0.0005(2) -0.0032(2) 0.0000(2)
Cl1 0.054(3) 0.064(4) 0.077(4) 0.029(3) -0.017(3) -0.007(3)
O12 0.024(6) 0.026(6) 0.025(6) -0.004(5) -0.010(5) 0.006(5)
O13 0.027(6) 0.026(6) 0.026(6) 0.003(5) -0.003(5) -0.001(5)
W2 0.0079(3) 0.0108(3) 0.0072(3) -0.0001(2) 0.0002(2) -0.0006(2)
O21 0.017(5) 0.017(5) 0.015(5) 0.000(4) 0.002(4) 0.005(4)
O22 0.028(6) 0.019(5) 0.019(6) 0.000(4) -0.009(5) -0.008(5)
O23 0.016(5) 0.022(5) 0.011(5) -0.006(4) -0.003(4) 0.004(4)
W3 0.0100(3) 0.0159(3) 0.0114(3) -0.0019(2) 0.0026(2) -0.0048(2)
O31 0.024(6) 0.036(6) 0.016(6) -0.002(5) 0.009(5) -0.018(5)
O32 0.015(5) 0.029(6) 0.027(6) -0.007(5) 0.003(5) -0.002(4)
O33 0.026(6) 0.025(6) 0.026(6) -0.002(5) -0.005(5) -0.007(5)
Ni 0.0147(9) 0.0177(9) 0.0142(9) -0.0029(7) -0.0001(7) -0.0011(7)
As 0.0243(9) 0.0306(9) 0.0223(9) -0.0090(7) -0.0005(7) -0.0068(7)
O41 0.025(7) 0.067(10) 0.047(9) -0.017(7) -0.017(6) -0.001(6)
O42 0.078(11) 0.088(12) 0.011(7) -0.011(7) 0.000(7) -0.010(9)
O43 0.060(10) 0.029(7) 0.076(11) -0.015(7) -0.014(8) -0.017(7)
S1 0.0158(18) 0.0175(17) 0.0115(17) 0.0027(14) 0.0002(14) -0.0032(14)
S2 0.0126(17) 0.0178(18) 0.022(2) -0.0087(15) 0.0022(15) 0.0009(14)
S3 0.0106(16) 0.0142(16) 0.0104(17) 0.0030(13) -0.0003(13) -0.0032(13)
S4 0.0088(16) 0.0122(16) 0.0160(18) -0.0015(13) -0.0012(13) -0.0024(13)
Cl2 0.0209(19) 0.0210(18) 0.023(2) 0.0026(15) -0.0006(15) 0.0034(14)
Cl3 0.024(2) 0.054(3) 0.029(2) 0.023(2) -0.0048(17) 0.0012(19)
Cl4 0.032(2) 0.059(3) 0.031(2) 0.021(2) -0.0052(19) -0.024(2)
C101 0.015(7) 0.007(7) 0.033(9) 0.007(6) -0.007(6) -0.005(5)
C102 0.010(7) 0.015(7) 0.019(8) -0.002(6) 0.002(6) 0.003(6)
C103 0.014(7) 0.027(8) 0.014(7) 0.005(6) 0.008(6) -0.003(6)
C104 0.014(7) 0.020(7) 0.008(7) 0.000(6) -0.001(6) 0.004(6)
C105 0.010(7) 0.024(7) 0.012(7) 0.005(6) 0.002(5) 0.015(6)
C106 0.014(7) 0.009(6) 0.013(7) 0.003(5) 0.001(6) 0.001(5)
C107 0.014(7) 0.015(7) 0.012(7) 0.002(6) -0.002(6) 0.004(6)
C108 0.014(7) 0.016(7) 0.008(7) -0.005(5) 0.002(6) 0.003(6)
C109 0.016(7) 0.005(6) 0.016(7) 0.002(5) -0.007(6) -0.004(5)
C110 0.019(8) 0.016(7) 0.017(8) 0.007(6) -0.001(6) 0.003(6)
C111 0.010(7) 0.011(7) 0.018(8) -0.002(6) 0.004(6) 0.001(5)
C112 0.013(7) 0.015(7) 0.022(9) 0.004(6) -0.001(6) 0.000(6)
C113 0.015(7) 0.013(7) 0.018(8) -0.001(6) 0.000(6) 0.002(6)
C114 0.006(6) 0.012(6) 0.017(7) 0.000(6) 0.003(5) -0.003(5)
C115 0.009(7) 0.009(6) 0.026(8) 0.005(6) 0.004(6) -0.003(5)
C116 0.012(7) 0.014(7) 0.012(7) 0.000(5) -0.002(5) -0.001(5)
C117 0.012(7) 0.009(6) 0.015(7) -0.004(5) -0.006(6) 0.000(5)
C118 0.013(7) 0.004(6) 0.014(7) -0.002(5) -0.004(5) -0.004(5)
N101 0.024(7) 0.007(6) 0.022(7) 0.003(5) 0.003(5) -0.004(5)
N102 0.016(6) 0.019(6) 0.011(6) 0.001(5) -0.001(5) -0.008(5)
N103 0.013(6) 0.014(6) 0.015(6) -0.005(5) 0.000(5) 0.002(5)
N104 0.013(6) 0.014(6) 0.011(6) -0.001(5) -0.002(5) -0.005(5)
N105 0.008(6) 0.012(6) 0.015(6) 0.000(5) -0.007(5) -0.003(4)
N106 0.010(6) 0.014(6) 0.014(6) -0.001(5) -0.005(5) -0.003(5)
N107 0.022(7) 0.014(6) 0.014(6) 0.003(5) 0.001(5) -0.001(5)
N108 0.009(6) 0.011(6) 0.014(6) 0.002(5) -0.001(5) -0.001(4)
N109 0.012(6) 0.019(6) 0.014(6) 0.001(5) -0.002(5) 0.000(5)
N110 0.011(6) 0.017(6) 0.012(6) 0.005(5) -0.001(5) -0.002(5)
N111 0.010(6) 0.018(6) 0.014(6) 0.001(5) 0.003(5) 0.002(5)
N112 0.024(7) 0.015(6) 0.014(6) 0.001(5) -0.013(5) 0.006(5)
O102 0.033(6) 0.016(5) 0.015(6) -0.004(4) -0.002(5) -0.005(4)
O104 0.026(6) 0.017(5) 0.022(6) -0.002(5) 0.005(5) -0.013(4)
O106 0.020(5) 0.011(5) 0.018(5) -0.003(4) -0.008(4) -0.005(4)
O108 0.018(5) 0.018(5) 0.017(5) 0.006(4) -0.002(4) -0.006(4)
O110 0.014(5) 0.035(6) 0.015(5) -0.003(5) -0.004(4) -0.001(4)
O112 0.028(6) 0.021(5) 0.013(6) 0.005(4) -0.002(4) 0.005(4)
C201 0.024(8) 0.011(7) 0.013(7) 0.005(6) -0.002(6) -0.003(6)
C202 0.018(8) 0.020(8) 0.037(10) -0.009(7) -0.006(7) -0.003(6)
C203 0.024(9) 0.023(8) 0.036(10) 0.007(7) 0.009(7) -0.004(7)
C204 0.016(8) 0.026(8) 0.024(9) 0.009(7) 0.014(6) 0.004(6)
C205 0.022(8) 0.028(9) 0.021(8) -0.008(7) -0.002(7) 0.000(7)
C206 0.018(8) 0.021(8) 0.024(9) -0.004(7) -0.003(7) 0.004(6)
C207 0.032(9) 0.024(8) 0.010(7) 0.000(6) -0.001(6) 0.003(7)
C208 0.028(9) 0.020(7) 0.006(7) 0.001(6) -0.003(6) -0.002(7)
C209 0.046(10) 0.021(8) 0.005(7) 0.006(6) 0.005(7) 0.006(7)
C210 0.018(8) 0.015(7) 0.016(8) 0.000(6) -0.009(6) -0.002(6)
C211 0.026(8) 0.023(8) 0.017(8) 0.012(6) -0.008(6) -0.005(6)
C212 0.023(8) 0.006(7) 0.023(8) 0.002(6) 0.001(7) -0.002(6)
C213 0.023(8) 0.018(7) 0.020(8) 0.008(6) 0.004(6) -0.003(6)
C214 0.020(8) 0.015(7) 0.026(9) 0.007(6) 0.007(6) -0.007(6)
C215 0.019(8) 0.015(7) 0.019(8) 0.008(6) 0.004(6) 0.001(6)
C216 0.023(8) 0.018(8) 0.024(9) 0.005(6) 0.004(7) -0.001(6)
C217 0.018(8) 0.017(7) 0.029(9) 0.010(6) 0.010(7) -0.006(6)
C218 0.021(8) 0.020(7) 0.016(8) 0.002(6) -0.001(6) 0.000(6)
N201 0.023(7) 0.017(6) 0.019(7) 0.004(5) 0.008(5) 0.001(5)
N202 0.016(6) 0.020(6) 0.021(7) 0.005(5) 0.010(5) 0.005(5)
N203 0.025(7) 0.009(6) 0.029(8) 0.011(5) 0.006(6) -0.008(5)
N204 0.023(7) 0.025(7) 0.013(6) 0.010(5) 0.004(5) 0.000(5)
N205 0.019(7) 0.025(7) 0.025(7) 0.012(6) 0.007(6) -0.004(5)
N206 0.016(6) 0.017(6) 0.017(7) 0.004(5) 0.003(5) -0.003(5)
N207 0.020(7) 0.019(6) 0.021(7) -0.005(5) 0.005(5) 0.001(5)
N208 0.023(7) 0.014(6) 0.023(7) 0.003(5) 0.007(5) 0.001(5)
N209 0.025(7) 0.013(6) 0.011(6) 0.001(5) 0.010(5) -0.008(5)
N210 0.015(6) 0.017(6) 0.022(7) 0.012(5) 0.004(5) -0.004(5)
N211 0.025(7) 0.021(7) 0.024(7) 0.006(6) 0.005(6) 0.000(5)
N212 0.018(7) 0.023(6) 0.017(7) 0.009(5) 0.002(5) -0.003(5)
O202 0.030(6) 0.043(7) 0.020(6) 0.013(5) 0.012(5) 0.014(5)
O204 0.036(7) 0.033(6) 0.023(6) 0.014(5) 0.006(5) 0.000(5)
O206 0.024(6) 0.029(6) 0.024(6) 0.013(5) 0.002(5) 0.000(5)
O208 0.025(6) 0.030(6) 0.020(6) 0.003(5) 0.006(5) -0.004(5)
O210 0.023(6) 0.030(6) 0.035(7) 0.000(5) 0.012(5) -0.010(5)
O212 0.034(7) 0.034(6) 0.019(6) 0.008(5) 0.007(5) -0.004(5)
O301 0.038(7) 0.042(7) 0.023(6) 0.017(5) -0.005(5) -0.012(6)
O302 0.025(6) 0.028(6) 0.033(7) 0.012(5) 0.000(5) 0.005(5)
O303 0.021(6) 0.036(6) 0.025(6) 0.004(5) 0.001(5) -0.002(5)
O304 0.069(8) 0.062(7) 0.032(6) 0.026(6) -0.031(6) -0.007(6)
O305 0.038(8) 0.112(13) 0.018(7) -0.007(7) 0.004(6) -0.033(8)
O306 0.098(14) 0.068(11) 0.047(10) 0.021(8) 0.015(9) 0.023(10)
O307 0.083(14) 0.15(2) 0.074(13) 0.046(13) -0.040(11) -0.012(13)
O308 0.023(9) 0.25(3) 0.17(2) 0.08(2) 0.041(12) 0.045(14)
O309 0.29(4) 0.030(10) 0.20(3) 0.001(13) 0.18(3) -0.018(15)
O310 0.18(3) 0.22(3) 0.14(2) 0.14(2) 0.10(2) 0.15(2)
O311 0.44(7) 0.28(5) 0.27(5) -0.17(4) -0.28(5) 0.22(5)
O312 0.052(13) 0.44(6) 0.19(3) 0.24(4) 0.053(16) 0.07(2)
O313 0.10(2) 0.26(4) 0.58(8) 0.30(5) -0.19(4) -0.09(2)

loop_
_atom_type_symbol
_atom_type_description
_atom_type_scat_dispersion_real
_atom_type_scat_dispersion_imag
_atom_type_scat_source
C C 0.0033 0.0016 'International Tables Vol C Tables 4.2.6.8 and 6.1.1.4'
H H 0.0000 0.0000 'International Tables Vol C Tables 4.2.6.8 and 6.1.1.4'
N N 0.0061 0.0033 'International Tables Vol C Tables 4.2.6.8 and 6.1.1.4'
O O 0.0106 0.0060 'International Tables Vol C Tables 4.2.6.8 and 6.1.1.4'
S S 0.1246 0.1234 'International Tables Vol C Tables 4.2.6.8 and 6.1.1.4'
Cl Cl 0.1484 0.1585 'International Tables Vol C Tables 4.2.6.8 and 6.1.1.4'
Ni Ni 0.3393 1.1124 'International Tables Vol C Tables 4.2.6.8 and 6.1.1.4'
As As 0.0499 2.0058 'International Tables Vol C Tables 4.2.6.8 and 6.1.1.4'
W W -0.8490 6.8722 'International Tables Vol C Tables 4.2.6.8 and 6.1.1.4'

loop_
_geom_angle_atom_site_label_1
_geom_angle_atom_site_label_2
_geom_angle_atom_site_label_3
_geom_angle
_geom_angle_site_symmetry_1
_geom_angle_site_symmetry_3
O12 W1 O13 76.3(4) . .
O12 W1 S3 162.1(3) . .
O13 W1 S3 89.2(3) . .
O12 W1 S2 90.6(3) . .
O13 W1 S2 159.6(3) . .
S3 W1 S2 100.22(12) . .
O12 W1 S4 83.6(3) . .
O13 W1 S4 86.4(3) . .
S3 W1 S4 106.29(12) . .
S2 W1 S4 107.91(13) . .
O12 W1 Cl1 80.3(3) . .
O13 W1 Cl1 80.1(3) . .
S3 W1 Cl1 86.90(16) . .
S2 W1 Cl1 82.37(18) . .
S4 W1 Cl1 161.01(16) . .
O12 W1 Ni 142.1(3) . .
O13 W1 Ni 140.9(3) . .
S3 W1 Ni 51.78(9) . .
S2 W1 Ni 51.89(10) . .
S4 W1 Ni 101.76(9) . .
Cl1 W1 Ni 97.14(14) . .
O12 W1 W3 96.7(3) . .
O13 W1 W3 141.2(3) . .
S3 W1 W3 101.19(8) . .
S2 W1 W3 54.87(9) . .
S4 W1 W3 54.78(9) . .
Cl1 W1 W3 137.20(16) . .
Ni W1 W3 59.76(4) . .
O12 W1 W2 137.9(3) . .
O13 W1 W2 100.0(3) . .
S3 W1 W2 54.38(8) . .
S2 W1 W2 100.23(9) . .
S4 W1 W2 54.32(8) . .
Cl1 W1 W2 141.18(14) . .
Ni W1 W2 58.58(4) . .
W3 W1 W2 59.79(2) . .
O22 W2 O23 76.2(4) . .
O22 W2 O21 78.9(4) . .
O23 W2 O21 76.8(4) . .
O22 W2 S1 90.0(3) . .
O23 W2 S1 159.3(3) . .
O21 W2 S1 85.4(3) . .
O22 W2 S3 160.1(3) . .
O23 W2 S3 88.3(3) . .
O21 W2 S3 85.5(3) . .
S1 W2 S3 101.15(12) . .
O22 W2 S4 85.6(3) . .
O23 W2 S4 87.3(3) . .
O21 W2 S4 160.0(3) . .
S1 W2 S4 107.29(12) . .
S3 W2 S4 106.31(12) . .
O22 W2 Ni 141.9(3) . .
O23 W2 Ni 140.3(3) . .
O21 W2 Ni 97.2(3) . .
S1 W2 Ni 51.98(10) . .
S3 W2 Ni 52.07(9) . .
S4 W2 Ni 102.74(9) . .
O22 W2 W3 99.0(3) . .
O23 W2 W3 142.1(2) . .
O21 W2 W3 140.0(3) . .
S1 W2 W3 54.56(9) . .
S3 W2 W3 100.86(8) . .
S4 W2 W3 54.79(9) . .
Ni W2 W3 60.01(4) . .
O22 W2 W1 140.2(3) . .
O23 W2 W1 100.0(3) . .
O21 W2 W1 139.7(2) . .
S1 W2 W1 100.48(9) . .
S3 W2 W1 54.11(8) . .
S4 W2 W1 54.62(8) . .
Ni W2 W1 59.48(4) . .
W3 W2 W1 59.64(2) . .
O33 W3 O32 79.9(4) . .
O33 W3 O31 79.9(4) . .
O32 W3 O31 78.4(4) . .
O33 W3 S1 87.3(3) . .
O32 W3 S1 161.3(3) . .
O31 W3 S1 86.0(3) . .
O33 W3 S2 163.3(3) . .
O32 W3 S2 89.6(3) . .
O31 W3 S2 85.2(3) . .
S1 W3 S2 99.41(12) . .
O33 W3 S4 84.5(3) . .
O32 W3 S4 85.3(3) . .
O31 W3 S4 159.1(3) . .
S1 W3 S4 107.16(12) . .
S2 W3 S4 107.76(13) . .
O33 W3 Ni 138.5(3) . .
O32 W3 Ni 141.1(3) . .
O31 W3 Ni 99.2(3) . .
S1 W3 Ni 51.47(9) . .
S2 W3 Ni 51.66(10) . .
S4 W3 Ni 101.61(9) . .
O33 W3 W1 139.4(3) . .
O32 W3 W1 97.4(3) . .
O31 W3 W1 139.7(3) . .
S1 W3 W1 101.20(9) . .
S2 W3 W1 54.51(10) . .
S4 W3 W1 54.98(8) . .
Ni W3 W1 59.38(4) . .
O33 W3 W2 95.8(3) . .
O32 W3 W2 140.0(3) . .
O31 W3 W2 140.5(3) . .
S1 W3 W2 54.52(9) . .
S2 W3 W2 100.58(9) . .
S4 W3 W2 54.69(8) . .
Ni W3 W2 58.72(4) . .
W1 W3 W2 60.57(2) . .
S1 Ni S3 110.30(15) . .
S1 Ni S2 108.27(15) . .
S3 Ni S2 108.57(15) . .
S1 Ni As 104.66(13) . .
S3 Ni As 111.38(12) . .
S2 Ni As 113.57(13) . .
S1 Ni W2 56.82(10) . .
S3 Ni W2 56.93(9) . .
S2 Ni W2 106.57(11) . .
As Ni W2 139.63(9) . .
S1 Ni W1 106.32(11) . .
S3 Ni W1 56.29(10) . .
S2 Ni W1 56.32(11) . .
As Ni W1 149.02(10) . .
W2 Ni W1 61.94(4) . .
S1 Ni W3 56.25(10) . .
S3 Ni W3 105.71(11) . .
S2 Ni W3 56.42(10) . .
As Ni W3 142.59(9) . .
W2 Ni W3 61.27(4) . .
W1 Ni W3 60.85(4) . .
O43 As O42 96.4(8) . .
O43 As O41 95.8(7) . .
O42 As O41 99.3(7) . .
O43 As Ni 123.3(5) . .
O42 As Ni 115.9(5) . .
O41 As Ni 120.9(4) . .
Ni S1 W2 71.20(11) . .
Ni S1 W3 72.28(12) . .
W2 S1 W3 70.92(10) . .
Ni S2 W1 71.79(12) . .
Ni S2 W3 71.91(11) . .
W1 S2 W3 70.62(10) . .
Ni S3 W1 71.92(11) . .
Ni S3 W2 70.99(10) . .
W1 S3 W2 71.51(9) . .
W2 S4 W3 70.52(10) . .
W2 S4 W1 71.06(9) . .
W3 S4 W1 70.25(9) . .
N101 C101 N112 111.0(11) . 2_676
O102 C102 N101 127.1(13) . .
O102 C102 N102 124.0(13) . .
N101 C102 N102 108.7(12) . .
N102 C103 N103 112.9(12) . .
O104 C104 N103 126.7(13) . .
O104 C104 N104 124.5(13) . .
N103 C104 N104 108.7(12) . .
N104 C105 N105 114.3(11) . .
O106 C106 N105 127.4(13) . .
O106 C106 N106 124.0(12) . .
N105 C106 N106 108.5(11) . .
N106 C107 N107 114.4(11) . 2_676
O108 C108 N107 126.2(13) . .
O108 C108 N108 126.6(13) . .
N107 C108 N108 107.2(11) . .
N109 C109 N108 114.4(11) . .
O110 C110 N110 128.5(14) . .
O110 C110 N109 122.9(13) . .
N110 C110 N109 108.6(12) . .
N110 C111 N111 112.1(11) . .
O112 C112 N112 128.3(13) . .
O112 C112 N111 125.4(13) . .
N112 C112 N111 106.3(12) . .
N101 C113 N107 113.8(11) . .
N101 C113 C114 103.8(11) . .
N107 C113 C114 104.0(11) . .
N102 C114 N108 115.6(11) . .
N102 C114 C113 102.6(10) . .
N108 C114 C113 102.2(11) . .
N103 C115 N109 113.7(11) . .
N103 C115 C116 103.5(11) . .
N109 C115 C116 101.5(11) . .
N104 C116 N110 114.2(11) . .
N104 C116 C115 103.6(10) . .
N110 C116 C115 105.5(11) . .
N105 C117 N111 113.5(11) . .
N105 C117 C118 103.1(10) . .
N111 C117 C118 102.0(10) . .
N112 C118 N106 112.9(11) . .
N112 C118 C117 102.7(10) . .
N106 C118 C117 101.9(10) . .
C102 N101 C101 123.3(12) . .
C102 N101 C113 111.6(11) . .
C101 N101 C113 122.7(12) . .
C102 N102 C103 122.8(12) . .
C102 N102 C114 112.8(11) . .
C103 N102 C114 124.4(11) . .
C104 N103 C115 112.5(11) . .
C104 N103 C103 121.7(12) . .
C115 N103 C103 122.2(11) . .
C104 N104 C105 121.1(11) . .
C104 N104 C116 111.2(11) . .
C105 N104 C116 124.9(11) . .
C106 N105 C117 113.8(11) . .
C106 N105 C105 123.2(11) . .
C117 N105 C105 122.9(11) . .
C106 N106 C107 124.0(11) . .
C106 N106 C118 112.5(11) . .
C107 N106 C118 123.4(11) . .
C108 N107 C107 123.4(12) . 2_676
C108 N107 C113 112.8(11) . .
C107 N107 C113 122.8(11) 2_676 .
C108 N108 C114 113.0(11) . .
C108 N108 C109 122.5(11) . .
C114 N108 C109 119.0(10) . .
C110 N109 C109 122.9(11) . .
C110 N109 C115 112.3(11) . .
C109 N109 C115 124.7(11) . .
C110 N110 C111 122.5(12) . .
C110 N110 C116 112.1(11) . .
C111 N110 C116 125.4(11) . .
C112 N111 C117 114.1(11) . .
C112 N111 C111 119.9(12) . .
C117 N111 C111 121.4(11) . .
C112 N112 C118 114.7(11) . .
C112 N112 C101 121.7(12) . 2_676
C118 N112 C101 122.3(12) . 2_676
N212 C201 N201 112.9(11) 2_675 .
O202 C202 N201 125.1(15) . .
O202 C202 N202 126.2(14) . .
N201 C202 N202 108.8(14) . .
N203 C203 N202 111.3(13) . .
O204 C204 N203 127.0(14) . .
O204 C204 N204 125.9(15) . .
N203 C204 N204 107.1(12) . .
N204 C205 N205 111.2(12) . .
O206 C206 N205 124.1(14) . .
O206 C206 N206 126.9(14) . .
N205 C206 N206 108.9(13) . .
N207 C207 N206 111.8(12) 2_675 .
O208 C208 N207 127.1(15) . .
O208 C208 N208 124.7(14) . .
N207 C208 N208 108.2(12) . .
N208 C209 N209 113.3(11) . .
O210 C210 N210 127.3(13) . .
O210 C210 N209 124.2(13) . .
N210 C210 N209 108.5(12) . .
N211 C211 N210 113.1(11) . .
O212 C212 N211 125.1(14) . .
O212 C212 N212 126.6(14) . .
N211 C212 N212 108.3(13) . .
N201 C213 N207 113.4(12) . .
N201 C213 C214 104.0(12) . .
N207 C213 C214 103.0(11) . .
N208 C214 N202 114.6(12) . .
N208 C214 C213 105.0(12) . .
N202 C214 C213 103.8(12) . .
N203 C215 N209 113.9(12) . .
N203 C215 C216 103.0(12) . .
N209 C215 C216 103.2(11) . .
N210 C216 N204 113.9(13) . .
N210 C216 C215 103.6(12) . .
N204 C216 C215 103.2(11) . .
N211 C217 N205 114.8(12) . .
N211 C217 C218 102.2(11) . .
N205 C217 C218 103.6(12) . .
N212 C218 N206 114.9(12) . .
N212 C218 C217 103.5(11) . .
N206 C218 C217 102.4(11) . .
C202 N201 C213 112.0(13) . .
C202 N201 C201 122.3(13) . .
C213 N201 C201 123.2(12) . .
C202 N202 C214 110.9(12) . .
C202 N202 C203 121.1(13) . .
C214 N202 C203 124.7(13) . .
C204 N203 C203 122.5(12) . .
C204 N203 C215 113.4(12) . .
C203 N203 C215 123.7(13) . .
C204 N204 C216 113.1(12) . .
C204 N204 C205 122.7(12) . .
C216 N204 C205 122.1(12) . .
C206 N205 C205 123.9(12) . .
C206 N205 C217 111.5(12) . .
C205 N205 C217 123.0(13) . .
C206 N206 C218 113.1(12) . .
C206 N206 C207 120.2(12) . .
C218 N206 C207 124.3(12) . .
C208 N207 C207 122.6(13) . 2_675
C208 N207 C213 112.4(12) . .
C207 N207 C213 124.8(12) 2_675 .
C208 N208 C209 122.4(12) . .
C208 N208 C214 111.3(12) . .
C209 N208 C214 126.3(13) . .
C210 N209 C215 111.7(11) . .
C210 N209 C209 121.0(12) . .
C215 N209 C209 122.1(12) . .
C210 N210 C216 112.0(12) . .
C210 N210 C211 122.9(12) . .
C216 N210 C211 121.6(12) . .
C212 N211 C211 123.2(13) . .
C212 N211 C217 112.9(13) . .
C211 N211 C217 123.2(13) . .
C212 N212 C218 112.9(12) . .
C212 N212 C201 122.2(12) . 2_675
C218 N212 C201 125.0(12) . 2_675

loop_
_geom_bond_atom_site_label_1
_geom_bond_atom_site_label_2
_geom_bond_distance
_geom_bond_site_symmetry_2
W1 O12 2.158(10) .
W1 O13 2.192(11) .
W1 S3 2.340(3) .
W1 S2 2.342(4) .
W1 S4 2.361(3) .
W1 Cl1 2.469(6) .
W1 Ni 2.6740(19) .
W1 W3 2.7137(8) .
W1 W2 2.7393(8) .
W2 O22 2.129(10) .
W2 O23 2.195(10) .
W2 O21 2.194(10) .
W2 S1 2.342(3) .
W2 S3 2.348(3) .
W2 S4 2.353(3) .
W2 Ni 2.6490(18) .
W2 W3 2.7180(8) .
W3 O33 2.142(11) .
W3 O32 2.146(10) .
W3 O31 2.170(10) .
W3 S1 2.343(4) .
W3 S2 2.353(4) .
W3 S4 2.356(4) .
W3 Ni 2.6844(19) .
Ni S1 2.205(4) .
Ni S3 2.210(4) .
Ni S2 2.215(4) .
Ni As 2.225(2) .
As O43 1.718(13) .
As O42 1.738(13) .
As O41 1.741(13) .
C101 N101 1.453(17) .
C101 N112 1.472(18) 2_676
C102 O102 1.229(17) .
C102 N101 1.360(19) .
C102 N102 1.366(18) .
C103 N102 1.447(18) .
C103 N103 1.470(18) .
C104 O104 1.222(17) .
C104 N103 1.351(17) .
C104 N104 1.388(18) .
C105 N104 1.441(17) .
C105 N105 1.485(16) .
C106 O106 1.225(16) .
C106 N105 1.346(17) .
C106 N106 1.367(17) .
C107 N106 1.447(17) .
C107 N107 1.455(17) 2_676
C108 O108 1.208(16) .
C108 N107 1.366(18) .
C108 N108 1.383(18) .
C109 N109 1.442(18) .
C109 N108 1.464(16) .
C110 O110 1.215(17) .
C110 N110 1.354(18) .
C110 N109 1.392(18) .
C111 N110 1.435(17) .
C111 N111 1.462(17) .
C112 O112 1.204(17) .
C112 N112 1.360(19) .
C112 N111 1.379(18) .
C113 N101 1.457(18) .
C113 N107 1.456(18) .
C113 C114 1.547(19) .
C114 N102 1.451(18) .
C114 N108 1.462(16) .
C115 N103 1.448(17) .
C115 N109 1.482(18) .
C115 C116 1.545(19) .
C116 N104 1.452(17) .
C116 N110 1.455(17) .
C117 N105 1.442(16) .
C117 N111 1.455(17) .
C117 C118 1.571(18) .
C118 N112 1.445(17) .
C118 N106 1.472(16) .
N107 C107 1.455(17) 2_676
N112 C101 1.472(18) 2_676
C201 N212 1.460(18) 2_675
C201 N201 1.474(18) .
C202 O202 1.24(2) .
C202 N201 1.35(2) .
C202 N202 1.37(2) .
C203 N203 1.445(19) .
C203 N202 1.46(2) .
C204 O204 1.197(18) .
C204 N203 1.38(2) .
C204 N204 1.385(19) .
C205 N204 1.448(19) .
C205 N205 1.476(19) .
C206 O206 1.213(18) .
C206 N205 1.36(2) .
C206 N206 1.375(19) .
C207 N207 1.45(2) 2_675
C207 N206 1.474(19) .
C208 O208 1.213(18) .
C208 N207 1.359(19) .
C208 N208 1.382(19) .
C209 N208 1.432(18) .
C209 N209 1.473(18) .
C210 O210 1.237(18) .
C210 N210 1.377(19) .
C210 N209 1.387(18) .
C211 N211 1.445(19) .
C211 N210 1.452(19) .
C212 O212 1.217(18) .
C212 N211 1.360(19) .
C212 N212 1.369(19) .
C213 N201 1.448(19) .
C213 N207 1.473(19) .
C213 C214 1.51(2) .
C214 N208 1.454(18) .
C214 N202 1.461(19) .
C215 N203 1.447(17) .
C215 N209 1.447(18) .
C215 C216 1.57(2) .
C216 N210 1.445(19) .
C216 N204 1.447(19) .
C217 N211 1.457(19) .
C217 N205 1.477(17) .
C217 C218 1.57(2) .
C218 N212 1.436(19) .
C218 N206 1.453(18) .
N207 C207 1.45(2) 2_675
N212 C201 1.460(18) 2_675
